data_1572123
loop_
_publ_author_name
'Seki, Tomohiro'
'Kobayashi, Shiori'
'Ishikawa, Rintaro'
'Yano, Keigo'
'Matsuo, Takumi'
'Hayashi, Shotaro'

_publ_section_title
;
 Preparation of intrinsically fragile bent crystals.
;
_journal_issue 31
_journal_name_full 'Chemical science'
_journal_page_first 12258
_journal_page_last 12263
_journal_paper_doi 10.1039/d4sc02918f
_journal_volume 15
_journal_year 2024
_chemical_formula_moiety 'C15 H12 F3 N O2'
_chemical_formula_sum 'C15 H12 F3 N O2'
_chemical_formula_weight 295.26
_space_group_crystal_system orthorhombic
_space_group_IT_number 33
_space_group_name_Hall 'P 2c -2n'
_space_group_name_H-M_alt 'P n a 21'
_atom_sites_solution_hydrogens mixed
_atom_sites_solution_primary dual
_audit_creation_date 2023-12-04
_audit_creation_method
;
Olex2 1.5
(compiled 2023.08.24 svn.re1ec1418 for OlexSys, GUI svn.r6817)
;
_audit_update_record
;
2024-04-24 deposited with the CCDC.	2024-07-08 downloaded from the CCDC.
;
_cell_angle_alpha 90
_cell_angle_beta 90
_cell_angle_gamma 90
_cell_formula_units_Z 8
_cell_length_a 12.3091(2)
_cell_length_b 5.07340(10)
_cell_length_c 41.7053(4)
_cell_measurement_reflns_used 24943
_cell_measurement_temperature 173.00(10)
_cell_measurement_theta_max 76.9450
_cell_measurement_theta_min 2.0780
_cell_volume 2604.45(7)
_computing_cell_refinement 'CrysAlisPro 1.171.43.98a (Rigaku OD, 2023)'
_computing_data_collection 'CrysAlisPro 1.171.43.98a (Rigaku OD, 2023)'
_computing_data_reduction 'CrysAlisPro 1.171.43.98a (Rigaku OD, 2023)'
_computing_molecular_graphics 'Olex2 1.5 (Dolomanov et al., 2009)'
_computing_publication_material 'Olex2 1.5 (Dolomanov et al., 2009)'
_computing_structure_refinement 'SHELXL 2018/3 (Sheldrick, 2015)'
_computing_structure_solution 'SHELXT 2018/2 (Sheldrick, 2018)'
_diffrn_ambient_environment N~2~
_diffrn_ambient_temperature 173.00(10)
_diffrn_detector 'Hybrid Pixel Array Detector'
_diffrn_detector_area_resol_mean 10.0000
_diffrn_detector_type HyPix
_diffrn_measured_fraction_theta_full 1.000
_diffrn_measured_fraction_theta_max 0.985
_diffrn_measurement_details
;
List of Runs (angles in degrees, time in seconds):

  # Type    Start    End  Width  t~exp~   \w     \q     \k     \f   Frames
#--------------------------------------------------------------------------
  1  \w     37.00 106.00   0.50    0.16    --  107.12 -99.00  90.00  138
  2  \w     37.00 106.00   0.50    0.16    --  107.12 -99.00  60.00  138
  3  \w     38.00 112.00   0.50    0.16    --  107.12-125.00 -30.00  148
  4  \w     37.00 106.00   0.50    0.16    --  107.12 -99.00-120.00  138
  5  \w     19.00  93.00   0.50    0.05    --   47.44-125.00 -90.00  148
  6  \w     37.00 106.00   0.50    0.16    --  107.12 -99.00  90.00  138
  7  \w     35.00 109.00   0.50    0.16    --  107.12 -77.00 120.00  148
  8  \w     35.00  69.00   0.50    0.16    --  107.12 -57.00  90.00   68
  9  \w     35.00  69.00   0.50    0.16    --  107.12 -57.00  30.00   68
 10  \w     35.00  69.00   0.50    0.16    --  107.12 -57.00 -30.00   68
 11  \w    -27.00  30.00   0.50    0.05    --   47.44 -19.00   0.00  114
 12  \w     35.00  69.00   0.50    0.16    --  107.12 -57.00-120.00   68
 13  \w     35.00  69.00   0.50    0.16    --  107.12 -57.00 -90.00   68
 14  \w     94.00 178.00   0.50    0.16    --  107.12  38.00-150.00  168
 15  \w     92.00 178.00   0.50    0.16    --  107.12  57.00  90.00  172
 16  \w     85.00 178.00   0.50    0.16    --  107.12  77.00 150.00  186
 17  \w     85.00 178.00   0.50    0.16    --  107.12  77.00 150.00  186
 18  \w     25.00 120.00   0.50    0.05    --   47.44  77.00 -60.00  190
 19  \w     25.00 120.00   0.50    0.05    --   47.44  77.00-120.00  190
 20  \w     25.00 120.00   0.50    0.05    --   47.44  77.00-180.00  190
 21  \w    -23.00  28.00   0.50    0.05    --  -47.44  19.00 -90.00  102
 22  \w    -39.00  26.00   0.50    0.05    --  -47.44  38.00-120.00  130
 23  \w    -62.00  25.00   0.50    0.05    --  -47.44  57.00-150.00  174
 24  \w    -39.00  26.00   0.50    0.05    --  -47.44  38.00   0.00  130
 25  \w    -62.00 -32.00   0.50    0.16    -- -104.50  57.00-120.00   60
 26  \w    -62.00 -32.00   0.50    0.16    -- -104.50  57.00 -90.00   60
 27  \w   -107.00 -34.00   0.50    0.16    -- -104.50 104.00-155.00  146
 28  \w   -111.00 -35.00   0.50    0.16    -- -104.50 125.00 -60.00  152
 29  \w   -111.00 -35.00   0.50    0.16    -- -104.50 125.00 120.00  152
 30  \w   -174.00 -91.00   0.50    0.16    -- -104.50 -38.00 -30.00  166
 31  \w   -174.00 -91.00   0.50    0.16    -- -104.50 -38.00 -30.00  166
 32  \w   -174.00 -89.00   0.50    0.16    -- -104.50 -57.00 120.00  170
 33  \w   -174.00 -91.00   0.50    0.16    -- -104.50 -49.00  38.40  166
 34  \w   -174.00-106.00   0.50    0.16    -- -104.50 -51.00 -50.71  136
 35  \w   -174.00 -89.00   0.50    0.16    -- -104.50 -57.00-180.00  170
 36  \w   -120.00 -34.00   0.50    0.05    --  -47.44 -38.00-180.00  172
 37  \w   -119.00 -25.00   0.50    0.05    --  -47.44 -77.00  30.00  188
 38  \w   -119.00 -32.00   0.50    0.05    --  -47.44 -57.00  60.00  174
 39  \w   -120.00 -34.00   0.50    0.05    --  -47.44 -38.00  90.00  172
;
_diffrn_measurement_device 'four-circle diffractometer'
_diffrn_measurement_device_type 'XtaLAB Synergy R, HyPix'
_diffrn_measurement_method '\w scans'
_diffrn_orient_matrix_type 'CrysAlisPro convention (1999,Acta A55,543-557)'
_diffrn_orient_matrix_UB_11 -0.0310431000
_diffrn_orient_matrix_UB_12 -0.0313673000
_diffrn_orient_matrix_UB_13 -0.1416575000
_diffrn_orient_matrix_UB_21 -0.1203999000
_diffrn_orient_matrix_UB_22 0.0058995000
_diffrn_orient_matrix_UB_23 0.0670075000
_diffrn_orient_matrix_UB_31 -0.0141180000
_diffrn_orient_matrix_UB_32 0.0185781000
_diffrn_orient_matrix_UB_33 -0.2602354000
_diffrn_radiation_monochromator mirror
_diffrn_radiation_probe x-ray
_diffrn_radiation_type 'Cu K\a'
_diffrn_radiation_wavelength 1.54184
_diffrn_reflns_av_R_equivalents 0.0464
_diffrn_reflns_av_unetI/netI 0.0225
_diffrn_reflns_Laue_measured_fraction_full 1.000
_diffrn_reflns_Laue_measured_fraction_max 0.985
_diffrn_reflns_limit_h_max 15
_diffrn_reflns_limit_h_min -15
_diffrn_reflns_limit_k_max 5
_diffrn_reflns_limit_k_min -6
_diffrn_reflns_limit_l_max 52
_diffrn_reflns_limit_l_min -52
_diffrn_reflns_number 45890
_diffrn_reflns_point_group_measured_fraction_full 0.999
_diffrn_reflns_point_group_measured_fraction_max 0.972
_diffrn_reflns_theta_full 67.684
_diffrn_reflns_theta_max 77.721
_diffrn_reflns_theta_min 2.119
_diffrn_source 'Rotating-anode X-ray tube'
_diffrn_source_type 'PhotonJet R (Cu) X-ray Source'
_exptl_absorpt_coefficient_mu 1.115
_exptl_absorpt_correction_T_max 1.00000
_exptl_absorpt_correction_T_min 0.73240
_exptl_absorpt_correction_type multi-scan
_exptl_absorpt_process_details
;
CrysAlisPro 1.171.43.98a (Rigaku Oxford Diffraction, 2023)
Empirical absorption correction using spherical harmonics,
implemented in SCALE3 ABSPACK scaling algorithm.
;
_exptl_crystal_density_diffrn 1.506
_exptl_crystal_description needle
_exptl_crystal_F_000 1216
_exptl_crystal_size_max 0.9
_exptl_crystal_size_mid 0.09
_exptl_crystal_size_min 0.02
_refine_diff_density_max 0.259
_refine_diff_density_min -0.308
_refine_diff_density_rms 0.043
_refine_ls_abs_structure_details
;
 Flack x determined using 2351 quotients [(I+)-(I-)]/[(I+)+(I-)]
 (Parsons, Flack and Wagner, Acta Cryst. B69 (2013) 249-259).
;
_refine_ls_abs_structure_Flack 0.01(6)
_refine_ls_extinction_method none
_refine_ls_goodness_of_fit_ref 1.072
_refine_ls_hydrogen_treatment mixed
_refine_ls_matrix_type full
_refine_ls_number_parameters 386
_refine_ls_number_reflns 5415
_refine_ls_number_restraints 1
_refine_ls_restrained_S_all 1.072
_refine_ls_R_factor_all 0.0422
_refine_ls_R_factor_gt 0.0406
_refine_ls_shift/su_max 0.000
_refine_ls_shift/su_mean 0.000
_refine_ls_structure_factor_coef Fsqd
_refine_ls_weighting_details 'w=1/[\s^2^(Fo^2^)+(0.0540P)^2^+1.1426P] where P=(Fo^2^+2Fc^2^)/3'
_refine_ls_weighting_scheme calc
_refine_ls_wR_factor_gt 0.1075
_refine_ls_wR_factor_ref 0.1087
_reflns_Friedel_coverage 0.946
_reflns_Friedel_fraction_full 0.997
_reflns_Friedel_fraction_max 0.959
_reflns_number_gt 5152
_reflns_number_total 5415
_reflns_threshold_expression 'I > 2\s(I)'
_cod_data_source_file d4sc02918f3.cif
_cod_data_source_block kby-ffa4ch3-y_auto
_cod_depositor_comments 'Adding full bibliography for 1572123--1572125.cif.'
_cod_database_code 1572123
_shelx_shelxl_version_number 2018/3
_chemical_oxdiff_formula CHONF
_shelx_space_group_comment
;
The symmetry employed for this shelxl refinement is uniquely defined
by the following loop, which should always be used as a source of
symmetry information in preference to the above space-group names.
They are only intended as comments.
;
_olex2_refinement_description
;
1. Fixed Uiso
 At 1.2 times of:
  All C(H) groups, All N(H) groups
 At 1.5 times of:
  All C(H,H,H) groups, All O(H) groups
2.a Aromatic/amide H refined with riding coordinates:
 N00A(H00A), N00C(H00C), C00D(H00D), C00G(H00G), C00M(H00M), C00P(H00P),
 C00S(H00S), C00T(H00T), C00U(H00U), C00V(H00V), C00W(H00W), C00Y(H00Y),
 C00Z(H00Z), C011(H011), C012(H012), C013(H013)
2.b Idealised Me refined as rotating group:
 C014(H01D,H01E,H01F), C015(H01A,H01B,H01C)
2.c Idealised tetrahedral OH refined as rotating group:
 O007(H007)
;
_olex2_submission_special_instructions 'No special instructions were received'
_oxdiff_exptl_absorpt_empirical_details
;
Empirical correction (ABSPACK) includes:
- Absorption correction using spherical harmonics
- Frame scaling
;
_oxdiff_exptl_absorpt_empirical_full_max 1.356
_oxdiff_exptl_absorpt_empirical_full_min 0.601

loop_
_space_group_symop_operation_xyz
'x, y, z'
'-x, -y, z+1/2'
'x+1/2, -y+1/2, z'
'-x+1/2, y+1/2, z+1/2'

loop_
_atom_site_label
_atom_site_type_symbol
_atom_site_fract_x
_atom_site_fract_y
_atom_site_fract_z
_atom_site_U_iso_or_equiv
_atom_site_adp_type
_atom_site_occupancy
_atom_site_site_symmetry_order
_atom_site_calc_flag
_atom_site_refinement_flags_posn
_atom_site_refinement_flags_adp
_atom_site_refinement_flags_occupancy
_atom_site_disorder_assembly
_atom_site_disorder_group
F001 F 0.4065(3) 0.7413(5) 0.26722(7) 0.0530(7) Uani 1 1 d . . . . .
O8 O 0.4797(2) 0.7596(5) 0.49877(7) 0.0332(6) Uani 1 1 d . . . . .
O003 O 0.4106(2) 0.3615(5) 0.53405(6) 0.0333(5) Uani 1 1 d . . . . .
O004 O 0.3451(2) 0.6358(5) 0.46610(6) 0.0327(5) Uani 1 1 d . . . . .
F005 F 0.2423(2) 0.5935(5) 0.70962(7) 0.0569(6) Uani 1 1 d . . . . .
F006 F 0.5099(2) 0.4586(6) 0.28920(6) 0.0598(7) Uani 1 1 d . . . . .
O007 O 0.2771(3) 0.2377(5) 0.50151(7) 0.0340(6) Uani 1 1 d . . . . .
H007 H 0.300171 0.366999 0.490951 0.051 Uiso 1 1 calc R U . . .
F008 F 0.2192(3) 0.1857(6) 0.69841(7) 0.0678(9) Uani 1 1 d . . . . .
F009 F 0.3410(3) 0.3019(6) 0.73223(7) 0.0589(7) Uani 1 1 d . . . . .
N00A N 0.4137(2) 0.1572(6) 0.59320(6) 0.0293(6) Uani 1 1 d . . . . .
H00A H 0.463211 0.196414 0.578762 0.035 Uiso 1 1 calc R U . . .
F00B F 0.5251(3) 0.8675(7) 0.30088(7) 0.0745(10) Uani 1 1 d . . . . .
N00C N 0.3404(2) 0.8456(5) 0.40729(6) 0.0299(6) Uani 1 1 d . . . . .
H00C H 0.291849 0.801390 0.421828 0.036 Uiso 1 1 calc R U . . .
C00D C 0.3929(3) 0.7732(6) 0.35069(9) 0.0286(8) Uani 1 1 d . . . . .
H00D H 0.454152 0.885954 0.352535 0.034 Uiso 1 1 calc R U . . .
C00E C 0.4242(3) 0.7784(6) 0.47164(9) 0.0266(7) Uani 1 1 d . . . . .
C00F C 0.3233(3) 0.7411(6) 0.37655(10) 0.0275(8) Uani 1 1 d . . . . .
C00G C 0.4652(3) 1.2127(6) 0.39854(9) 0.0295(7) Uani 1 1 d . . . . .
H00G H 0.436175 1.240108 0.377695 0.035 Uiso 1 1 calc R U . . .
C00H C 0.3315(3) 0.2191(6) 0.52861(9) 0.0282(7) Uani 1 1 d . . . . .
C00I C 0.3309(3) -0.0055(6) 0.58276(7) 0.0269(6) Uani 1 1 d . . . . .
C00J C 0.2897(2) 0.0184(6) 0.55093(8) 0.0264(6) Uani 1 1 d . . . . .
C00K C 0.4227(3) 1.0079(6) 0.41782(8) 0.0272(6) Uani 1 1 d . . . . .
C00L C 0.3763(3) 0.3921(6) 0.67750(8) 0.0304(6) Uani 1 1 d . . . . .
C00M C 0.2065(3) -0.1505(6) 0.54064(8) 0.0304(7) Uani 1 1 d . . . . .
H00M H 0.178990 -0.133587 0.519459 0.036 Uiso 1 1 calc R U . . .
C00N C 0.4648(2) 0.9823(6) 0.44926(7) 0.0276(6) Uani 1 1 d . . . . .
C00O C 0.4528(3) 0.6775(8) 0.29506(9) 0.0408(8) Uani 1 1 d . . . . .
C00P C 0.5470(3) 1.3719(6) 0.40923(8) 0.0327(7) Uani 1 1 d . . . . .
H00P H 0.574385 1.506247 0.395585 0.039 Uiso 1 1 calc R U . . .
C00Q C 0.4297(3) 0.2690(6) 0.62379(9) 0.0271(8) Uani 1 1 d . . . . .
C00R C 0.4639(3) 0.5631(7) 0.68076(8) 0.0323(7) Uani 1 1 d . . . . .
C00S C 0.5355(3) 0.5774(7) 0.65471(8) 0.0354(7) Uani 1 1 d . . . . .
H00S H 0.597163 0.689339 0.656154 0.042 Uiso 1 1 calc R U . . .
C00T C 0.1639(3) -0.3407(7) 0.56062(9) 0.0349(7) Uani 1 1 d . . . . .
H00T H 0.106326 -0.450910 0.553516 0.042 Uiso 1 1 calc R U . . .
C00U C 0.2340(3) 0.5741(7) 0.37277(8) 0.0334(7) Uani 1 1 d . . . . .
H00U H 0.184248 0.552698 0.389998 0.040 Uiso 1 1 calc R U . . .
C00V C 0.2063(3) -0.3688(6) 0.59133(8) 0.0323(7) Uani 1 1 d . . . . .
H00V H 0.178528 -0.502413 0.605023 0.039 Uiso 1 1 calc R U . . .
C00W C 0.2885(3) -0.2052(6) 0.60230(9) 0.0294(7) Uani 1 1 d . . . . .
H00W H 0.316477 -0.228813 0.623336 0.035 Uiso 1 1 calc R U . . .
C00X C 0.2858(3) 0.4680(7) 0.31793(8) 0.0346(7) Uani 1 1 d . . . . .
C00Y C 0.5912(3) 1.3408(7) 0.43994(9) 0.0348(7) Uani 1 1 d . . . . .
H00Y H 0.648953 1.450173 0.447076 0.042 Uiso 1 1 calc R U . . .
C00Z C 0.5192(3) 0.4338(7) 0.62702(8) 0.0323(7) Uani 1 1 d . . . . .
H00Z H 0.569928 0.447875 0.609932 0.039 Uiso 1 1 calc R U . . .
C010 C 0.3731(3) 0.6399(6) 0.32183(8) 0.0309(7) Uani 1 1 d . . . . .
C011 C 0.3578(3) 0.2466(6) 0.64974(10) 0.0297(8) Uani 1 1 d . . . . .
H011 H 0.296684 0.132739 0.648365 0.036 Uiso 1 1 calc R U . . .
C012 C 0.2166(3) 0.4395(7) 0.34442(9) 0.0363(7) Uani 1 1 d . . . . .
H012 H 0.155977 0.324260 0.342837 0.044 Uiso 1 1 calc R U . . .
C013 C 0.5488(3) 1.1473(6) 0.45961(9) 0.0319(7) Uani 1 1 d . . . . .
H013 H 0.577390 1.125829 0.480608 0.038 Uiso 1 1 calc R U . . .
C014 C 0.4864(4) 0.7298(8) 0.71003(11) 0.0416(9) Uani 1 1 d . . . . .
H01D H 0.418773 0.756300 0.722020 0.062 Uiso 1 1 calc R U . . .
H01E H 0.515424 0.901039 0.703347 0.062 Uiso 1 1 calc R U . . .
H01F H 0.539519 0.640187 0.723717 0.062 Uiso 1 1 calc R U . . .
C015 C 0.2623(4) 0.3136(9) 0.28768(11) 0.0446(9) Uani 1 1 d . . . . .
H01A H 0.230940 0.431360 0.271517 0.067 Uiso 1 1 calc R U . . .
H01B H 0.210851 0.171669 0.292476 0.067 Uiso 1 1 calc R U . . .
H01C H 0.330048 0.237871 0.279441 0.067 Uiso 1 1 calc R U . . .
C016 C 0.2950(3) 0.3667(8) 0.70425(9) 0.0402(8) Uani 1 1 d . . . . .
H8 H 0.456(4) 0.610(11) 0.5113(12) 0.065(15) Uiso 1 1 d . . . . .

loop_
_atom_site_aniso_label
_atom_site_aniso_U_11
_atom_site_aniso_U_22
_atom_site_aniso_U_33
_atom_site_aniso_U_23
_atom_site_aniso_U_13
_atom_site_aniso_U_12
F001 0.0680(18) 0.0622(15) 0.0289(14) 0.0051(10) 0.0037(12) 0.0063(12)
O8 0.0398(15) 0.0336(13) 0.0261(15) 0.0049(9) -0.0050(12) -0.0081(9)
O003 0.0373(12) 0.0343(13) 0.0285(12) 0.0050(9) -0.0012(9) -0.0071(10)
O004 0.0382(12) 0.0327(12) 0.0273(12) 0.0039(9) -0.0011(9) -0.0064(10)
F005 0.0484(13) 0.0619(14) 0.0604(15) -0.0096(12) 0.0141(11) 0.0118(11)
F006 0.0559(14) 0.0702(17) 0.0532(14) 0.0004(12) 0.0138(11) 0.0201(13)
O007 0.0420(15) 0.0338(13) 0.0260(15) 0.0056(9) -0.0056(12) -0.0064(10)
F008 0.0701(19) 0.0848(18) 0.0485(15) -0.0231(13) 0.0266(13) -0.0427(15)
F009 0.074(2) 0.0761(17) 0.0268(14) 0.0062(11) 0.0079(13) 0.0014(14)
N00A 0.0318(14) 0.0311(15) 0.0251(13) 0.0015(10) 0.0016(10) -0.0028(11)
F00B 0.081(2) 0.097(2) 0.0460(15) -0.0183(15) 0.0239(14) -0.0492(18)
N00C 0.0336(14) 0.0322(14) 0.0241(13) 0.0010(11) 0.0023(10) -0.0045(11)
C00D 0.0327(19) 0.0291(17) 0.0239(19) -0.0002(11) -0.0016(15) -0.0018(12)
C00E 0.0298(18) 0.0242(15) 0.0258(18) 0.0010(11) 0.0012(14) -0.0002(12)
C00F 0.0308(19) 0.0249(16) 0.027(2) 0.0026(11) -0.0036(15) 0.0038(11)
C00G 0.039(2) 0.0226(15) 0.0265(18) 0.0014(11) 0.0019(14) 0.0037(13)
C00H 0.036(2) 0.0259(15) 0.0227(17) -0.0012(12) 0.0023(15) 0.0028(13)
C00I 0.0292(15) 0.0242(14) 0.0272(14) -0.0002(11) 0.0027(12) 0.0039(12)
C00J 0.0308(14) 0.0215(14) 0.0269(14) -0.0012(11) 0.0023(12) 0.0023(11)
C00K 0.0306(14) 0.0224(14) 0.0286(14) -0.0013(11) 0.0034(12) 0.0038(12)
C00L 0.0345(17) 0.0297(15) 0.0270(15) 0.0036(12) 0.0002(12) 0.0032(12)
C00M 0.0319(16) 0.0310(17) 0.0282(16) -0.0010(12) 0.0002(13) 0.0009(13)
C00N 0.0332(15) 0.0230(14) 0.0266(14) 0.0008(11) 0.0029(12) 0.0020(12)
C00O 0.046(2) 0.047(2) 0.0301(17) -0.0040(14) 0.0026(15) -0.0038(17)
C00P 0.0400(17) 0.0227(14) 0.0355(17) 0.0015(12) 0.0071(14) 0.0009(12)
C00Q 0.0295(18) 0.0281(17) 0.0236(19) 0.0029(11) -0.0014(15) 0.0027(11)
C00R 0.0342(17) 0.0325(16) 0.0302(16) -0.0006(13) -0.0026(12) 0.0026(13)
C00S 0.0307(16) 0.0380(17) 0.0374(18) -0.0011(14) -0.0028(13) -0.0037(14)
C00T 0.0374(18) 0.0290(17) 0.0382(19) -0.0033(14) 0.0042(14) -0.0045(14)
C00U 0.0331(17) 0.0370(17) 0.0303(16) 0.0011(13) 0.0010(12) -0.0019(14)
C00V 0.0362(17) 0.0240(15) 0.0366(17) 0.0031(12) 0.0075(14) -0.0003(12)
C00W 0.0352(19) 0.0238(14) 0.0293(18) -0.0001(12) 0.0026(14) 0.0031(14)
C00X 0.0388(18) 0.0342(17) 0.0309(16) -0.0027(13) -0.0059(13) 0.0022(14)
C00Y 0.0383(18) 0.0308(17) 0.0352(17) -0.0015(14) 0.0018(14) -0.0068(14)
C00Z 0.0305(16) 0.0346(17) 0.0317(16) 0.0025(13) 0.0016(12) -0.0005(13)
C010 0.0350(17) 0.0320(16) 0.0259(15) 0.0012(12) -0.0023(12) 0.0031(13)
C011 0.0316(19) 0.0264(17) 0.031(2) 0.0023(12) 0.0008(16) -0.0009(12)
C012 0.0336(17) 0.0373(17) 0.0382(18) -0.0033(14) -0.0013(14) -0.0051(14)
C013 0.0346(17) 0.0284(16) 0.0327(16) -0.0020(13) -0.0007(14) -0.0016(13)
C014 0.043(2) 0.048(2) 0.0336(19) -0.0057(15) -0.0022(16) -0.0051(16)
C015 0.045(2) 0.050(2) 0.039(2) -0.0129(17) -0.0056(17) -0.0007(19)
C016 0.044(2) 0.044(2) 0.0328(18) -0.0054(15) 0.0054(15) -0.0030(15)

loop_
_atom_type_symbol
_atom_type_description
_atom_type_scat_dispersion_real
_atom_type_scat_dispersion_imag
_atom_type_scat_source
C C 0.0181 0.0091 'International Tables Vol C Tables 4.2.6.8 and 6.1.1.4'
H H 0.0000 0.0000 'International Tables Vol C Tables 4.2.6.8 and 6.1.1.4'
F F 0.0727 0.0534 'International Tables Vol C Tables 4.2.6.8 and 6.1.1.4'
N N 0.0311 0.0180 'International Tables Vol C Tables 4.2.6.8 and 6.1.1.4'
O O 0.0492 0.0322 'International Tables Vol C Tables 4.2.6.8 and 6.1.1.4'

loop_
_geom_angle_atom_site_label_1
_geom_angle_atom_site_label_2
_geom_angle_atom_site_label_3
_geom_angle
_geom_angle_site_symmetry_1
_geom_angle_site_symmetry_3
_geom_angle_publ_flag
C00E O8 H8 111(3) . . ?
C00H O007 H007 109.5 . . ?
C00I N00A H00A 115.5 . . ?
C00I N00A C00Q 129.0(3) . . ?
C00Q N00A H00A 115.5 . . ?
C00F N00C H00C 115.6 . . ?
C00K N00C H00C 115.6 . . ?
C00K N00C C00F 128.8(3) . . ?
C00F C00D H00D 119.9 . . ?
C00F C00D C010 120.3(3) . . ?
C010 C00D H00D 119.9 . . ?
O8 C00E C00N 114.5(3) . . ?
O004 C00E O8 121.6(3) . . ?
O004 C00E C00N 123.9(3) . . ?
C00D C00F N00C 125.0(3) . . ?
C00D C00F C00U 118.0(3) . . ?
C00U C00F N00C 116.8(3) . . ?
C00K C00G H00G 119.3 . . ?
C00P C00G H00G 119.3 . . ?
C00P C00G C00K 121.4(3) . . ?
O003 C00H O007 121.2(3) . . ?
O003 C00H C00J 124.4(3) . . ?
O007 C00H C00J 114.4(3) . . ?
N00A C00I C00J 120.3(3) . . ?
N00A C00I C00W 121.5(3) . . ?
C00W C00I C00J 118.1(3) . . ?
C00I C00J C00H 121.6(3) . . ?
C00M C00J C00H 119.0(3) . . ?
C00M C00J C00I 119.5(3) . . ?
N00C C00K C00G 122.0(3) . . ?
N00C C00K C00N 120.7(3) . . ?
C00G C00K C00N 117.3(3) . . ?
C00R C00L C011 122.7(3) . . ?
C00R C00L C016 119.8(3) . . ?
C011 C00L C016 117.5(3) . . ?
C00J C00M H00M 119.3 . . ?
C00T C00M C00J 121.4(3) . . ?
C00T C00M H00M 119.3 . . ?
C00K C00N C00E 121.6(3) . . ?
C013 C00N C00E 118.3(3) . . ?
C013 C00N C00K 120.1(3) . . ?
F001 C00O F006 105.5(3) . . ?
F001 C00O F00B 105.6(3) . . ?
F001 C00O C010 113.5(3) . . ?
F006 C00O C010 112.0(3) . . ?
F00B C00O F006 106.4(4) . . ?
F00B C00O C010 113.2(3) . . ?
C00G C00P H00P 119.4 . . ?
C00G C00P C00Y 121.2(3) . . ?
C00Y C00P H00P 119.4 . . ?
C00Z C00Q N00A 116.2(3) . . ?
C00Z C00Q C011 118.3(3) . . ?
C011 C00Q N00A 125.2(3) . . ?
C00L C00R C00S 116.4(3) . . ?
C00L C00R C014 124.8(3) . . ?
C00S C00R C014 118.8(3) . . ?
C00R C00S H00S 119.0 . . ?
C00Z C00S C00R 122.0(3) . . ?
C00Z C00S H00S 119.0 . . ?
C00M C00T H00T 120.5 . . ?
C00M C00T C00V 119.1(3) . . ?
C00V C00T H00T 120.5 . . ?
C00F C00U H00U 119.4 . . ?
C012 C00U C00F 121.2(3) . . ?
C012 C00U H00U 119.4 . . ?
C00T C00V H00V 119.4 . . ?
C00W C00V C00T 121.1(3) . . ?
C00W C00V H00V 119.4 . . ?
C00I C00W H00W 119.6 . . ?
C00V C00W C00I 120.8(3) . . ?
C00V C00W H00W 119.6 . . ?
C010 C00X C012 116.2(3) . . ?
C010 C00X C015 124.6(3) . . ?
C012 C00X C015 119.2(3) . . ?
C00P C00Y H00Y 120.8 . . ?
C013 C00Y C00P 118.5(3) . . ?
C013 C00Y H00Y 120.8 . . ?
C00Q C00Z H00Z 119.5 . . ?
C00S C00Z C00Q 120.9(3) . . ?
C00S C00Z H00Z 119.5 . . ?
C00D C010 C00O 117.7(3) . . ?
C00X C010 C00D 122.4(3) . . ?
C00X C010 C00O 119.8(3) . . ?
C00L C011 C00Q 119.7(3) . . ?
C00L C011 H011 120.2 . . ?
C00Q C011 H011 120.2 . . ?
C00U C012 C00X 121.9(3) . . ?
C00U C012 H012 119.0 . . ?
C00X C012 H012 119.0 . . ?
C00N C013 H013 119.3 . . ?
C00Y C013 C00N 121.4(3) . . ?
C00Y C013 H013 119.3 . . ?
C00R C014 H01D 109.5 . . ?
C00R C014 H01E 109.5 . . ?
C00R C014 H01F 109.5 . . ?
H01D C014 H01E 109.5 . . ?
H01D C014 H01F 109.5 . . ?
H01E C014 H01F 109.5 . . ?
C00X C015 H01A 109.5 . . ?
C00X C015 H01B 109.5 . . ?
C00X C015 H01C 109.5 . . ?
H01A C015 H01B 109.5 . . ?
H01A C015 H01C 109.5 . . ?
H01B C015 H01C 109.5 . . ?
F005 C016 C00L 111.9(3) . . ?
F008 C016 F005 106.5(4) . . ?
F008 C016 F009 106.6(3) . . ?
F008 C016 C00L 112.9(3) . . ?
F009 C016 F005 105.7(3) . . ?
F009 C016 C00L 112.7(3) . . ?

loop_
_geom_bond_atom_site_label_1
_geom_bond_atom_site_label_2
_geom_bond_distance
_geom_bond_site_symmetry_2
_geom_bond_publ_flag
F001 C00O 1.334(5) . ?
O8 C00E 1.325(5) . ?
O8 H8 0.97(5) . ?
O003 C00H 1.233(4) . ?
O004 C00E 1.234(4) . ?
F005 C016 1.339(5) . ?
F006 C00O 1.337(5) . ?
O007 H007 0.8400 . ?
O007 C00H 1.317(5) . ?
F008 C016 1.331(5) . ?
F009 C016 1.338(5) . ?
N00A H00A 0.8800 . ?
N00A C00I 1.382(4) . ?
N00A C00Q 1.410(5) . ?
F00B C00O 1.334(5) . ?
N00C H00C 0.8800 . ?
N00C C00F 1.403(5) . ?
N00C C00K 1.378(4) . ?
C00D H00D 0.9500 . ?
C00D C00F 1.387(6) . ?
C00D C010 1.401(5) . ?
C00E C00N 1.481(4) . ?
C00F C00U 1.397(5) . ?
C00G H00G 0.9500 . ?
C00G C00K 1.414(5) . ?
C00G C00P 1.366(5) . ?
C00H C00J 1.472(5) . ?
C00I C00J 1.426(4) . ?
C00I C00W 1.401(5) . ?
C00J C00M 1.403(4) . ?
C00K C00N 1.416(4) . ?
C00L C00R 1.390(5) . ?
C00L C011 1.392(5) . ?
C00L C016 1.504(5) . ?
C00M H00M 0.9500 . ?
C00M C00T 1.379(5) . ?
C00N C013 1.398(5) . ?
C00O C010 1.498(5) . ?
C00P H00P 0.9500 . ?
C00P C00Y 1.400(5) . ?
C00Q C00Z 1.390(5) . ?
C00Q C011 1.403(6) . ?
C00R C00S 1.401(5) . ?
C00R C014 1.511(5) . ?
C00S H00S 0.9500 . ?
C00S C00Z 1.380(5) . ?
C00T H00T 0.9500 . ?
C00T C00V 1.390(5) . ?
C00U H00U 0.9500 . ?
C00U C012 1.382(5) . ?
C00V H00V 0.9500 . ?
C00V C00W 1.386(5) . ?
C00W H00W 0.9500 . ?
C00X C010 1.394(5) . ?
C00X C012 1.402(5) . ?
C00X C015 1.513(5) . ?
C00Y H00Y 0.9500 . ?
C00Y C013 1.381(5) . ?
C00Z H00Z 0.9500 . ?
C011 H011 0.9500 . ?
C012 H012 0.9500 . ?
C013 H013 0.9500 . ?
C014 H01D 0.9800 . ?
C014 H01E 0.9800 . ?
C014 H01F 0.9800 . ?
C015 H01A 0.9800 . ?
C015 H01B 0.9800 . ?
C015 H01C 0.9800 . ?

loop_
_geom_torsion_atom_site_label_1
_geom_torsion_atom_site_label_2
_geom_torsion_atom_site_label_3
_geom_torsion_atom_site_label_4
_geom_torsion
_geom_torsion_site_symmetry_1
_geom_torsion_site_symmetry_2
_geom_torsion_site_symmetry_3
_geom_torsion_site_symmetry_4
_geom_torsion_publ_flag
F001 C00O C010 C00D -129.7(3) . . . . ?
F001 C00O C010 C00X 53.0(5) . . . . ?
O8 C00E C00N C00K 172.7(3) . . . . ?
O8 C00E C00N C013 -5.6(5) . . . . ?
O003 C00H C00J C00I 7.5(5) . . . . ?
O003 C00H C00J C00M -173.2(3) . . . . ?
O004 C00E C00N C00K -7.5(5) . . . . ?
O004 C00E C00N C013 174.2(3) . . . . ?
F006 C00O C010 C00D 110.9(4) . . . . ?
F006 C00O C010 C00X -66.4(4) . . . . ?
O007 C00H C00J C00I -172.3(3) . . . . ?
O007 C00H C00J C00M 6.9(4) . . . . ?
N00A C00I C00J C00H -1.5(4) . . . . ?
N00A C00I C00J C00M 179.3(3) . . . . ?
N00A C00I C00W C00V -179.2(3) . . . . ?
N00A C00Q C00Z C00S 172.4(3) . . . . ?
N00A C00Q C011 C00L -172.3(3) . . . . ?
F00B C00O C010 C00D -9.4(5) . . . . ?
F00B C00O C010 C00X 173.3(4) . . . . ?
N00C C00F C00U C012 -173.1(3) . . . . ?
N00C C00K C00N C00E 1.3(5) . . . . ?
N00C C00K C00N C013 179.6(3) . . . . ?
C00D C00F C00U C012 1.6(5) . . . . ?
C00E C00N C013 C00Y 179.6(3) . . . . ?
C00F N00C C00K C00G 38.2(5) . . . . ?
C00F N00C C00K C00N -144.6(3) . . . . ?
C00F C00D C010 C00O -178.5(3) . . . . ?
C00F C00D C010 C00X -1.3(5) . . . . ?
C00F C00U C012 C00X -1.5(6) . . . . ?
C00G C00K C00N C00E 178.6(3) . . . . ?
C00G C00K C00N C013 -3.1(4) . . . . ?
C00G C00P C00Y C013 -1.1(5) . . . . ?
C00H C00J C00M C00T -179.6(3) . . . . ?
C00I N00A C00Q C00Z -177.8(3) . . . . ?
C00I N00A C00Q C011 -4.2(5) . . . . ?
C00I C00J C00M C00T -0.3(5) . . . . ?
C00J C00I C00W C00V -2.2(5) . . . . ?
C00J C00M C00T C00V -1.6(5) . . . . ?
C00K N00C C00F C00D 3.9(5) . . . . ?
C00K N00C C00F C00U 178.2(3) . . . . ?
C00K C00G C00P C00Y -0.8(5) . . . . ?
C00K C00N C013 C00Y 1.2(5) . . . . ?
C00L C00R C00S C00Z 1.2(5) . . . . ?
C00M C00T C00V C00W 1.6(5) . . . . ?
C00P C00G C00K N00C -179.9(3) . . . . ?
C00P C00G C00K C00N 2.9(5) . . . . ?
C00P C00Y C013 C00N 0.9(5) . . . . ?
C00Q N00A C00I C00J 143.6(3) . . . . ?
C00Q N00A C00I C00W -39.4(5) . . . . ?
C00R C00L C011 C00Q 0.5(5) . . . . ?
C00R C00L C016 F005 63.3(4) . . . . ?
C00R C00L C016 F008 -176.6(3) . . . . ?
C00R C00L C016 F009 -55.7(4) . . . . ?
C00R C00S C00Z C00Q 0.4(5) . . . . ?
C00T C00V C00W C00I 0.3(5) . . . . ?
C00W C00I C00J C00H -178.6(3) . . . . ?
C00W C00I C00J C00M 2.2(4) . . . . ?
C00Z C00Q C011 C00L 1.2(5) . . . . ?
C010 C00D C00F N00C 174.0(3) . . . . ?
C010 C00D C00F C00U -0.2(5) . . . . ?
C010 C00X C012 C00U 0.0(5) . . . . ?
C011 C00L C00R C00S -1.7(5) . . . . ?
C011 C00L C00R C014 178.6(4) . . . . ?
C011 C00L C016 F005 -114.6(4) . . . . ?
C011 C00L C016 F008 5.5(5) . . . . ?
C011 C00L C016 F009 126.5(3) . . . . ?
C011 C00Q C00Z C00S -1.7(5) . . . . ?
C012 C00X C010 C00D 1.4(5) . . . . ?
C012 C00X C010 C00O 178.5(3) . . . . ?
C014 C00R C00S C00Z -179.0(3) . . . . ?
C015 C00X C010 C00D -178.3(4) . . . . ?
C015 C00X C010 C00O -1.2(5) . . . . ?
C015 C00X C012 C00U 179.7(4) . . . . ?
C016 C00L C00R C00S -179.5(3) . . . . ?
C016 C00L C00R C014 0.8(5) . . . . ?
C016 C00L C011 C00Q 178.3(3) . . . . ?
